data_4323514
loop_
_publ_author_name
'Zhen-Chao Dong'
'Robert W. Henning'
'John D. Corbett'

_publ_contact_author
;
 John D. Corbett
 353 Spedding Hall
 Department of Chemistry
 Iowa State University
 Ames, IA 50011
;
_publ_contact_author_email jdc@ameslab.gov
_publ_contact_author_fax '(515) 295-5718'
_publ_contact_author_phone '(515) 294-3086'
_publ_section_title
;
 K8Tl10Zn: A Zintl Phase Containing the Zinc-Centered Thallium Polyanion
 Tl10Zn8-
;
_journal_name_full 'Inorganic Chemistry'
_journal_page_first 3559
_journal_page_last 3561
_journal_paper_doi 10.1021/ic970309s
_journal_volume 36
_journal_year 1997
_chemical_formula_sum 'K8 Tl10 Zn'
_chemical_formula_weight 2421.87
_space_group_IT_number 126
_symmetry_cell_setting tetragonal
_symmetry_Int_Tables_number 126
_symmetry_space_group_name_Hall '-P 4a 2bc'
_symmetry_space_group_name_H-M 'P 4/n n c :2'
_audit_creation_date 'Fri Mar 21 10:58:46 1997'
_audit_creation_method 'from TEXRAY.INF file'
_audit_update_record 'Edited on 3/24/97 by R.W. Henning'
_cell_angle_alpha 90
_cell_angle_beta 90
_cell_angle_gamma 90
_cell_formula_units_Z 2
_cell_length_a 10.319(2)
_cell_length_b 10.3190
_cell_length_c 13.859(3)
_cell_measurement_reflns_used 25
_cell_measurement_temperature 296.2
_cell_measurement_theta_max 17.4
_cell_measurement_theta_min 12.9
_cell_volume 1475.7(4)
_computing_cell_refinement 'MSC/AFC Diffractometer Control'
_computing_data_collection 'MSC/AFC Diffractometer Control'
_computing_data_reduction teXsan
_computing_publication_material teXsan
_computing_structure_refinement teXsan
_computing_structure_solution Shelxs86
_diffrn_ambient_temperature 296.2
_diffrn_measurement_device AFC6R
_diffrn_measurement_method 'omega/2-theta scans'
_diffrn_orient_matrix_UB_11 0.01875
_diffrn_orient_matrix_UB_12 0.02420
_diffrn_orient_matrix_UB_13 0.06913
_diffrn_orient_matrix_UB_21 0.09123
_diffrn_orient_matrix_UB_22 0.02460
_diffrn_orient_matrix_UB_23 -0.01848
_diffrn_orient_matrix_UB_31 -0.02952
_diffrn_orient_matrix_UB_32 0.09139
_diffrn_orient_matrix_UB_33 -0.01331
_diffrn_radiation_monochromator graphite
_diffrn_radiation_source 'Rigaku rotating anode'
_diffrn_radiation_type MoKalpha
_diffrn_radiation_wavelength 0.7107
_diffrn_reflns_av_R_equivalents 26.81
_diffrn_reflns_limit_h_max 0
_diffrn_reflns_limit_h_min 0
_diffrn_reflns_limit_k_max 0
_diffrn_reflns_limit_k_min 0
_diffrn_reflns_limit_l_max 0
_diffrn_reflns_limit_l_min 0
_diffrn_reflns_number 3700
_diffrn_reflns_theta_max 27.55
_diffrn_standards_decay_% -0.60
_diffrn_standards_interval_count 150
_diffrn_standards_number 3
_exptl_absorpt_coefficient_mu 56.867
_exptl_absorpt_correction_T_max 1.152
_exptl_absorpt_correction_T_min 0.749
_exptl_absorpt_correction_type refdelf
_exptl_absorpt_process_details Walker&Stuart_DIFABS
_exptl_crystal_colour grey
_exptl_crystal_density_diffrn 5.450
_exptl_crystal_density_meas 0.000
_exptl_crystal_description brittle
_exptl_crystal_F_000 1984.00
_exptl_crystal_size_max 0.130
_exptl_crystal_size_mid 0.130
_exptl_crystal_size_min 0.110
_refine_diff_density_max -2.41
_refine_diff_density_min 1.91
_refine_ls_extinction_coef 0.51684
_refine_ls_extinction_method Zachariasen_type_2_Gaussian_isotropic
_refine_ls_goodness_of_fit_obs 1.070
_refine_ls_matrix_type full
_refine_ls_number_parameters 25
_refine_ls_number_reflns 300
_refine_ls_number_restraints 0
_refine_ls_R_factor_obs 0.0366
_refine_ls_shift/esd_max 0.0028
_refine_ls_structure_factor_coef F
_refine_ls_weighting_scheme sigma
_refine_ls_wR_factor_obs 0.0364
_reflns_number_observed 300
_reflns_number_total 3700
_reflns_observed_criterion 3.00
_cod_data_source_file ic970309s.cif
_cod_data_source_block K8Tl10Zn_IC970309S
_cod_original_cell_volume 1475.7(6)
_cod_original_sg_symbol_H-M 'P 4/n n c '
_cod_database_code 4323514

loop_
_symmetry_equiv_pos_as_xyz
'   +x,   +y,   +z'
'1/2-x,1/2-y,   +z'
'   +x,1/2-y,1/2-z'
'1/2-x,   +y,1/2-z'
'   +y,   +x,1/2-z'
1/2-y,1/2-x,1/2-z
'   +y,1/2-x,   +z'
'1/2-y,   +x,   +z'
'   -x,   -y,   -z'
'1/2+x,1/2+y,   -z'
'   -x,1/2+y,1/2+z'
'1/2+x,   -y,1/2+z'
'   -y,   -x,1/2+z'
1/2+y,1/2+x,1/2+z
'   -y,1/2+x,   -z'
'1/2+y,   -x,   -z'

loop_
_atom_site_aniso_label
_atom_site_aniso_U_11
_atom_site_aniso_U_22
_atom_site_aniso_U_33
_atom_site_aniso_U_12
_atom_site_aniso_U_13
_atom_site_aniso_U_23
Tl(1) 0.0284(8) 0.0240(9) 0.0307(6) -0.0047(6) -0.0027(8) -0.0083(8)
Tl(2) 0.041(1) 0.0409 0.0207 0.0000 0.0000 0.0000
Zn() 0.025(4) 0.0246 0.0057 0.0000 0.0000 0.0000
K() 0.031(5) 0.049(6) 0.039(4) 0.002(5) -0.009(5) -0.003(4)

loop_
_atom_site_label
_atom_site_fract_x
_atom_site_fract_y
_atom_site_fract_z
_atom_site_U_iso_or_equiv
_atom_site_thermal_displace_type
_atom_site_calc_flag
_atom_site_calc_attached_atom
Tl(1) 0.8448(1) 0.9892(1) 0.33917(10) 0.0277 Uij ? ?
Tl(2) 0.2500 0.2500 0.5398(2) 0.0342 Uij ? ?
Zn() 0.2500 0.2500 0.7500 0.0183 Uij ? ?
K() 0.8223(8) 0.0460(8) 0.6058(6) 0.0396 Uij ? ?

loop_
_atom_type_symbol
_atom_type_oxidation_number
_atom_type_number_in_cell
_atom_type_scat_dispersion_real
_atom_type_scat_dispersion_imag
_atom_type_scat_source
K 0 16 0.200 0.250 'International Tables'
Tl 0 20 -2.836 9.669 'International Tables'
Zn 0 2 0.284 1.430 'International Tables'
